data_7221023
loop_
_publ_author_name
'Klein, Y. Maximilian'
'Prescimone, Alessandro'
'Constable, Edwin C.'
'Housecroft, Catherine E.'

_publ_section_title
;
 Manipulating connecting nodes through remote alkoxy chain variation in
 coordination networks with
 4&#x2032;-alkoxy-4,2&#x2032;:6&#x2032;,4&#x2032;&#x2032;-terpyridine
 linkers
;
_journal_issue 34
_journal_name_full CrystEngComm
_journal_page_first 6483
_journal_paper_doi 10.1039/C5CE01115A
_journal_volume 17
_journal_year 2015
_chemical_compound_source 'M. Klein'
_chemical_formula_moiety '[C108 H108 Cd2 N16 O16.00].(CHCl3)(MeOH)'
_chemical_formula_sum 'C110 H112 Cd2 Cl3 N16 O17'
_chemical_formula_weight 2261.35
_space_group_IT_number 14
_symmetry_cell_setting monoclinic
_symmetry_space_group_name_Hall '-P 2ybc'
_symmetry_space_group_name_H-M 'P 1 21/c 1'
_atom_sites_solution_hydrogens difmap
_atom_sites_solution_primary other
_audit_creation_date 2015-04-13
_audit_creation_method CRYSTALS_ver_14.61
_audit_update_record
;
2015-05-22 deposited with the CCDC.
2015-06-26 downloaded from the CCDC.
;
_cell_angle_alpha 90
_cell_angle_beta 92.522(3)
_cell_angle_gamma 90
_cell_formula_units_Z 4
_cell_length_a 25.2624(12)
_cell_length_b 25.0809(11)
_cell_length_c 16.7959(8)
_cell_measurement_reflns_used 9920
_cell_measurement_temperature 123
_cell_measurement_theta_max 67
_cell_measurement_theta_min 3
_cell_volume 10631.6(9)
_computing_cell_refinement 'Apex2 (Bruker AXS, 2006)'
_computing_data_collection 'Apex2 (Bruker AXS, 2006)'
_computing_data_reduction 'Apex2 (Bruker AXS, 2006)'
_computing_molecular_graphics 'CAMERON (Watkin et al., 1996)'
_computing_publication_material 'CRYSTALS (Betteridge et al., 2003)'
_computing_structure_refinement 'CRYSTALS (Betteridge et al., 2003)'
_computing_structure_solution 'Superflip (Palatinus & Chapuis, 2007)'
_diffrn_ambient_temperature 123
_diffrn_measured_fraction_theta_full 0.979
_diffrn_measured_fraction_theta_max 0.973
_diffrn_measurement_device Area
_diffrn_measurement_device_type 'Bruker Kappa Apex2'
_diffrn_measurement_method '\f & \w scans'
_diffrn_radiation_monochromator graphite
_diffrn_radiation_type 'Cu K\a'
_diffrn_radiation_wavelength 1.54180
_diffrn_reflns_av_R_equivalents 0.089
_diffrn_reflns_limit_h_max 29
_diffrn_reflns_limit_h_min -29
_diffrn_reflns_limit_k_max 29
_diffrn_reflns_limit_k_min 0
_diffrn_reflns_limit_l_max 20
_diffrn_reflns_limit_l_min 0
_diffrn_reflns_number 44477
_diffrn_reflns_theta_full 66.700
_diffrn_reflns_theta_max 66.967
_diffrn_reflns_theta_min 1.750
_diffrn_standards_number 0
_exptl_absorpt_coefficient_mu 4.500
_exptl_absorpt_correction_T_max 0.74
_exptl_absorpt_correction_T_min 0.60
_exptl_absorpt_correction_type multi-scan
_exptl_absorpt_process_details 'SADABS (Siemens, 1996)'
_exptl_crystal_colour colourless
_exptl_crystal_density_diffrn 1.41
_exptl_crystal_density_method 'not measured'
_exptl_crystal_description block
_exptl_crystal_F_000 4368
_exptl_crystal_size_max 0.110
_exptl_crystal_size_mid 0.100
_exptl_crystal_size_min 0.080
_platon_squeeze_details
;
286 e-/cell: this equates to 71.5 e-/formula that can be rationalised as
1 CHCl3 and 1 MeOH. All the concerning formulae have been modified to take 
account of this result.
;
_refine_diff_density_max 2.80
_refine_diff_density_min -1.50
_refine_ls_extinction_method None
_refine_ls_goodness_of_fit_ref 0.9905
_refine_ls_hydrogen_treatment mixed
_refine_ls_matrix_type full
_refine_ls_number_parameters 1191
_refine_ls_number_reflns 16294
_refine_ls_number_restraints 1386
_refine_ls_R_factor_all 0.1279
_refine_ls_R_factor_gt 0.1026
_refine_ls_shift/su_max 0.0079771
_refine_ls_shift/su_mean 0.0002380
_refine_ls_structure_factor_coef Fsqd
_refine_ls_weighting_details
;
 Method, part 1, Chebychev polynomial, (Watkin, 1994, Prince, 1982) 
 [weight] = 1.0/[A~0~*T~0~(x)+A~1~*T~1~(x) ... +A~n-1~]*T~n-1~(x)] 
 where A~i~ are the Chebychev coefficients listed below and x= Fcalc/Fmax 
 Method = Robust Weighting (Prince, 1982) 
 W = [weight] * [1-(deltaF/6*sigmaF)^2^]^2^ 
 A~i~ are: 
 24.6 38.9 20.3 6.94 1.24 
;
_refine_ls_weighting_scheme calc
_refine_ls_wR_factor_all 0.3071
_refine_ls_wR_factor_gt 0.2838
_refine_ls_wR_factor_ref 0.3071
_reflns_limit_h_max 29
_reflns_limit_h_min -29
_reflns_limit_k_max 29
_reflns_limit_k_min 0
_reflns_limit_l_max 20
_reflns_limit_l_min 0
_reflns_number_gt 11009
_reflns_number_total 18427
_reflns_threshold_expression I>2.0\s(I)
_oxford_diffrn_Wilson_B_factor 4.36
_oxford_diffrn_Wilson_scale 1033.10
_oxford_refine_ls_r_factor_ref 0.1279
_oxford_refine_ls_scale 0.039547(9)
_oxford_reflns_number_all 16294
_oxford_reflns_threshold_expression_ref I>-10.0\s(I)
_oxford_structure_analysis_title 'alex2 in P2(1)/c'
_cod_data_source_file c5ce01115a2.cif
_cod_data_source_block JMK155_6_123K
_cod_depositor_comments
;
The following automatic conversions were performed:

'_atom_sites_solution_primary' value 'Other' changed to 'other'
according to
/usr/data/users/saulius/crontab/automatic-downloads/rss-feeds/RSC/lib/dictionaries/cif_core.dic
dictionary named 'cif_core.dic' version 2.4.2 from 2011-04-26.

Automatic conversion script
Id: cif_fix_values 3271 2015-04-21 07:52:19Z andrius 

 Adding full bibliography for 7221019--7221023.cif.
;
_cod_original_sg_symbol_H-M 'P 21/c '
_cod_database_code 7221023

loop_
_symmetry_equiv_pos_as_xyz
x,y,z
-x,-y,-z
x,-y+1/2,z+1/2
-x,y+1/2,-z+1/2

loop_
_atom_site_label
_atom_site_type_symbol
_atom_site_fract_x
_atom_site_fract_y
_atom_site_fract_z
_atom_site_U_iso_or_equiv
_atom_site_occupancy
_atom_site_adp_type
_atom_site_refinement_flags_posn
_atom_site_refinement_flags_adp
_atom_site_disorder_group
Cd1 Cd 0.73246(3) 0.26532(2) 0.72191(4) 0.0582 1.0000 Uani . U .
Cd2 Cd 1.23718(3) 0.27169(2) 0.70130(4) 0.0585 1.0000 Uani . U .
N1 N 0.79705(18) 0.3157(2) 0.6587(3) 0.0600 1.0000 Uani G U .
N2 N 0.9742(2) 0.3276(3) 0.5405(3) 0.0773 1.0000 Uani G U .
N3 N 1.1631(3) 0.2937(3) 0.6254(5) 0.0687 1.0000 Uani . U .
N4 N 1.3059(3) 0.2523(3) 0.7952(6) 0.0759 1.0000 Uani . U .
N5 N 1.4862(3) 0.1984(3) 0.8867(5) 0.0720 1.0000 Uani . U .
N6 N 1.6659(2) 0.2108(2) 0.7801(3) 0.0681 1.0000 Uani G U .
N7 N 1.2665(3) 0.1985(3) 0.6265(5) 0.0747 1.0000 Uani . U .
N8 N 1.3143(3) 0.0106(3) 0.5689(4) 0.0570 1.0000 Uani . U .
N9 N 1.3028(3) -0.1658(3) 0.7044(4) 0.0603 1.0000 Uani . U .
N10 N 1.2064(3) 0.3328(3) 0.7982(5) 0.0683 1.0000 Uani . U .
N11 N 1.1966(3) 0.5079(2) 0.9309(4) 0.0549 1.0000 Uani . U .
N12 N 1.2381(3) 0.6929(3) 0.8511(5) 0.0680 1.0000 Uani . U .
N13 N 0.6653(3) 0.2615(4) 0.5623(5) 0.0767 1.0000 Uani . U .
N14 N 0.8125(6) 0.2678(6) 0.8721(10) 0.0688 0.6000 Uani . U 1
N15 N 1.1479(4) 0.1882(4) 0.7602(7) 0.0916 1.0000 Uani . U .
N16 N 1.3007(3) 0.3518(4) 0.6073(6) 0.0791 1.0000 Uani . U .
O1 O 0.9353(9) 0.3600(9) 0.0369(8) 0.267(6) 1.0000 Uiso D U .
O2 O 1.4972(4) 0.1276(6) 1.3765(6) 0.1512 1.0000 Uani D U .
O3 O 1.4129(3) -0.0377(3) 0.1001(4) 0.0835 1.0000 Uani . U .
O4 O 1.1052(4) 0.5003(5) 1.4090(5) 0.1329 1.0000 Uani . U .
O5 O 0.6701(2) 0.2919(3) 0.6185(4) 0.0707 1.0000 Uani . U .
O6 O 0.6991(4) 0.2620(4) 0.5112(5) 0.1073 1.0000 Uani . U .
O7 O 0.6270(4) 0.2342(4) 0.5506(7) 0.1272 1.0000 Uani . U .
O8 O 0.7881(5) 0.2327(4) 0.8234(7) 0.0688 0.6000 Uani . U 1
O9 O 0.8099(5) 0.3144(4) 0.8532(6) 0.0682 0.6000 Uani . U 1
O10 O 0.8419(4) 0.2489(3) 0.9251(5) 0.1053 1.0000 Uani . U .
O11 O 1.1129(4) 0.1774(6) 0.7984(7) 0.1583 1.0000 Uani . U .
O12 O 1.1423(4) 0.1757(4) 0.6837(6) 0.1123 1.0000 Uani . U .
O13 O 1.1860(3) 0.2138(3) 0.7778(5) 0.0802 1.0000 Uani . U .
O14 O 1.2968(4) 0.3526(4) 0.6725(6) 0.1112 1.0000 Uani . U .
O15 O 1.2814(4) 0.3151(3) 0.5792(6) 0.1096 1.0000 Uani . U .
O16 O 1.3272(3) 0.3832(3) 0.5676(5) 0.0843 1.0000 Uani . U .
C1 C 0.78740(16) 0.3381(2) 0.5837(3) 0.0593 1.0000 Uani G U .
C2 C 0.8291(2) 0.3469(2) 0.5341(3) 0.0588 1.0000 Uani G U .
C3 C 0.88053(18) 0.3332(3) 0.5593(3) 0.0692 1.0000 Uani G U .
C4 C 0.89017(16) 0.3107(3) 0.6343(4) 0.0917 1.0000 Uani G U .
C5 C 0.9244(2) 0.3387(4) 0.5051(4) 0.0870 1.0000 Uani G U .
C6 C 0.8484(2) 0.3020(3) 0.6840(3) 0.0921 1.0000 Uani G U .
C7 C 0.9189(2) 0.3475(5) 0.4232(4) 0.1307 1.0000 Uani G U .
C8 C 0.9632(3) 0.3451(7) 0.3767(3) 0.1788 1.0000 Uani G U .
C9 C 1.0129(2) 0.3340(6) 0.4121(4) 0.1575 1.0000 Uani G U .
C10 C 1.01846(19) 0.3253(4) 0.4940(4) 0.0986 1.0000 Uani G U .
C11 C 1.0680(4) 0.3155(6) 0.5381(7) 0.0898 1.0000 Uani . U .
C12 C 1.1140(4) 0.3115(7) 0.5017(7) 0.1054 1.0000 Uani . U .
C13 C 1.1601(4) 0.3002(6) 0.5444(7) 0.0911 1.0000 Uani . U .
C14 C 1.1169(4) 0.3011(4) 0.6592(6) 0.0753 1.0000 Uani . U .
C15 C 1.0691(4) 0.3120(5) 0.6196(6) 0.0761 1.0000 Uani . U .
C16 C 0.9581(5) 0.3498(10) 0.2973(6) 0.2376 1.0000 Uani G U .
C17 C 0.9145(5) 0.3773(10) 0.2545(9) 0.2964 1.0000 Uani G U .
C18 C 0.9075(8) 0.3752(11) 0.1642(10) 0.3427 1.0000 Uani G U .
C19 C 0.9440(10) 0.3455(11) 0.1168(6) 0.3768 1.0000 Uani DG U .
C20 C 0.9876(9) 0.3179(11) 0.1596(9) 0.3298 1.0000 Uani G U .
C21 C 0.9946(7) 0.3201(10) 0.2499(9) 0.3094 1.0000 Uani G U .
C22 C 0.9667(10) 0.3167(11) 0.0072(14) 0.266(6) 1.0000 Uiso D U .
C23 C 0.9493(13) 0.3051(8) -0.0777(13) 0.267(6) 1.0000 Uiso D U .
C24 C 0.9393(9) 0.3563(10) -0.1215(14) 0.265(6) 1.0000 Uiso D U .
C25 C 0.9720(12) 0.3534(10) -0.1935(11) 0.269(6) 1.0000 Uiso D U .
C26 C 1.0211(9) 0.3871(13) -0.1843(15) 0.269(6) 1.0000 Uiso D U .
C27 C 1.0234(12) 0.4235(12) -0.2552(18) 0.269(6) 1.0000 Uiso D U .
C28 C 1.3534(5) 0.2725(5) 0.7878(9) 0.0972 1.0000 Uani . U .
C29 C 1.3026(4) 0.2154(4) 0.8544(6) 0.0701 1.0000 Uani . U .
C30 C 1.3439(4) 0.1970(4) 0.9009(6) 0.0687 1.0000 Uani . U .
C31 C 1.3950(4) 0.2149(5) 0.8868(7) 0.0807 1.0000 Uani . U .
C32 C 1.3979(5) 0.2553(6) 0.8290(9) 0.1122 1.0000 Uani . U .
C33 C 1.4436(4) 0.1948(4) 0.9287(6) 0.0737 1.0000 Uani . U .
C34 C 1.4434(4) 0.1785(4) 1.0068(6) 0.0693 1.0000 Uani . U .
C35 C 1.4922(4) 0.1637(4) 1.0479(6) 0.0711 1.0000 Uani . U .
C36 C 1.5373(4) 0.1657(3) 1.0003(6) 0.0662 1.0000 Uani . U .
C37 C 1.5329(4) 0.1834(4) 0.9236(6) 0.0679 1.0000 Uani . U .
C38 C 1.58011(19) 0.1878(2) 0.8725(4) 0.0639 1.0000 Uani G U .
C39 C 1.6309(2) 0.1725(2) 0.8984(3) 0.0633 1.0000 Uani G U .
C40 C 1.67385(17) 0.1840(2) 0.8522(3) 0.0649 1.0000 Uani G U .
C41 C 1.6151(2) 0.2261(3) 0.7542(3) 0.0914 1.0000 Uani G U .
C42 C 1.57219(17) 0.2145(3) 0.8004(4) 0.0869 1.0000 Uani G U .
C43 C 1.4955(3) 0.1489(3) 1.1322(3) 0.0771 1.0000 Uani G U .
C44 C 1.4511(2) 0.1302(3) 1.1697(4) 0.0820 1.0000 Uani G U .
C45 C 1.4534(3) 0.1217(4) 1.2517(4) 0.0983 1.0000 Uani G U .
C46 C 1.5001(3) 0.1319(4) 1.2961(3) 0.1124 1.0000 Uani G U .
C47 C 1.5445(3) 0.1506(4) 1.2585(4) 0.1091 1.0000 Uani G U .
C48 C 1.5422(2) 0.1591(4) 1.1766(5) 0.1030 1.0000 Uani G U .
C49 C 1.5423(6) 0.1464(9) 1.4255(9) 0.2084 1.0000 Uani D U .
C50 C 1.5289(8) 0.1373(7) 1.5105(9) 0.1963 1.0000 Uani D U .
C51 C 1.4845(12) 0.1735(16) 1.5314(12) 0.328(11) 1.0000 Uiso D U .
C52 C 1.4858(10) 0.1789(16) 1.6203(14) 0.328(11) 1.0000 Uiso D U .
C53 C 1.4322(12) 0.1962(13) 1.6449(17) 0.328(11) 1.0000 Uiso D U .
C54 C 1.4068(14) 0.1512(16) 1.688(2) 0.329(11) 1.0000 Uiso D U .
C55 C 1.2612(4) 0.1514(4) 0.6603(6) 0.0694 1.0000 Uani . U .
C56 C 1.2786(4) 0.1035(4) 0.6270(6) 0.0735 1.0000 Uani . U .
C57 C 1.3020(4) 0.1034(3) 0.5556(5) 0.0585 1.0000 Uani . U .
C58 C 1.3086(4) 0.1528(4) 0.5204(6) 0.0682 1.0000 Uani . U .
C59 C 1.2905(4) 0.1983(4) 0.5588(5) 0.0703 1.0000 Uani . U .
C60 C 1.3176(3) 0.0522(3) 0.5198(5) 0.0560 1.0000 Uani . U .
C61 C 1.3345(3) 0.0467(3) 0.4422(6) 0.0603 1.0000 Uani . U .
C62 C 1.3471(3) -0.0020(3) 0.4117(5) 0.0569 1.0000 Uani . U .
C63 C 1.3423(3) -0.0453(3) 0.4650(5) 0.0585 1.0000 Uani . U .
C64 C 1.3269(3) -0.0380(3) 0.5414(5) 0.0580 1.0000 Uani . U .
C65 C 1.3207(3) -0.0825(3) 0.5982(5) 0.0566 1.0000 Uani . U .
C66 C 1.3102(4) -0.0734(3) 0.6778(5) 0.0624 1.0000 Uani . U .
C67 C 1.3021(4) -0.1151(3) 0.7287(6) 0.0660 1.0000 Uani . U .
C68 C 1.3128(4) -0.1749(3) 0.6298(5) 0.0656 1.0000 Uani . U .
C69 C 1.3223(4) -0.1346(3) 0.5753(6) 0.0652 1.0000 Uani . U .
C70 C 1.3634(3) -0.0111(3) 0.3293(5) 0.0585 1.0000 Uani . U .
C71 C 1.3940(4) -0.0536(4) 0.3108(6) 0.0728 1.0000 Uani . U .
C72 C 1.4103(5) -0.0614(4) 0.2323(6) 0.0795 1.0000 Uani . U .
C73 C 1.3957(4) -0.0264(4) 0.1730(6) 0.0704 1.0000 Uani . U .
C74 C 1.3628(4) 0.0157(4) 0.1901(6) 0.0723 1.0000 Uani . U .
C75 C 1.3469(4) 0.0233(4) 0.2670(6) 0.0725 1.0000 Uani . U .
C76 C 1.4074(6) 0.0011(5) 0.0397(7) 0.1024 1.0000 Uani . U .
C77 C 1.4260(8) -0.0206(6) -0.0365(8) 0.1241 1.0000 Uani . U .
C78 C 1.4283(8) 0.0184(8) -0.1029(10) 0.1497 1.0000 Uani . U .
C79 C 1.4446(9) -0.0073(10) -0.1863(10) 0.1679 1.0000 Uani . U .
C80 C 1.4408(10) 0.0282(10) -0.2576(11) 0.1778 1.0000 Uani . U .
C81 C 1.4553(10) 0.0072(11) -0.3341(10) 0.1987 1.0000 Uani . U .
C82 C 1.2072(7) 0.3844(4) 0.7769(8) 0.1095 1.0000 Uani . U .
C83 C 1.1943(4) 0.3238(3) 0.8743(6) 0.0667 1.0000 Uani . U .
C84 C 1.1849(4) 0.3624(3) 0.9303(6) 0.0669 1.0000 Uani . U .
C85 C 1.1882(4) 0.4152(3) 0.9078(6) 0.0623 1.0000 Uani . U .
C86 C 1.1982(6) 0.4253(4) 0.8290(7) 0.0991 1.0000 Uani . U .
C87 C 1.1834(3) 0.4617(3) 0.9640(5) 0.0553 1.0000 Uani . U .
C88 C 1.1680(3) 0.4579(3) 1.0422(5) 0.0581 1.0000 Uani . U .
C89 C 1.1655(3) 0.5033(3) 1.0883(5) 0.0576 1.0000 Uani . U .
C90 C 1.1786(3) 0.5519(3) 1.0526(5) 0.0559 1.0000 Uani . U .
C91 C 1.1938(3) 0.5524(3) 0.9754(5) 0.0518 1.0000 Uani . U .
C92 C 1.2091(3) 0.6018(3) 0.9344(5) 0.0567 1.0000 Uani . U .
C93 C 1.2501(4) 0.6448(4) 0.8245(6) 0.0713 1.0000 Uani . U .
C94 C 1.2356(4) 0.5993(3) 0.8637(5) 0.0643 1.0000 Uani . U .
C95 C 1.2131(5) 0.6951(4) 0.9185(6) 0.0745 1.0000 Uani . U .
C96 C 1.1982(4) 0.6529(3) 0.9618(6) 0.0667 1.0000 Uani . U .
C97 C 1.1503(4) 0.5018(4) 1.1714(5) 0.0614 1.0000 Uani . U .
C98 C 1.1587(5) 0.5438(4) 1.2237(7) 0.0858 1.0000 Uani . U .
C99 C 1.1435(5) 0.5422(5) 1.3023(7) 0.0919 1.0000 Uani . U .
C100 C 1.1177(5) 0.4997(6) 1.3324(7) 0.0918 1.0000 Uani . U .
C101 C 1.1102(6) 0.4569(6) 1.2823(8) 0.1143 1.0000 Uani . U .
C102 C 1.1244(6) 0.4584(5) 1.2037(7) 0.0971 1.0000 Uani . U .
C103 C 1.0799(8) 0.4600(10) 1.4436(7) 0.1676 1.0000 Uani D U .
C104 C 1.0764(6) 0.4660(10) 1.5320(6) 0.1812 1.0000 Uani D U .
C105 C 1.1259(7) 0.4654(8) 1.5796(9) 0.1782 1.0000 Uani D U .
C106 C 1.1648(6) 0.5107(7) 1.5785(8) 0.1403 1.0000 Uani D U .
C107 C 1.2105(6) 0.5107(6) 1.6386(9) 0.1353 1.0000 Uani D U .
C108 C 1.2431(6) 0.5604(5) 1.6329(8) 0.1130 1.0000 Uani D U .
O19 O 0.8026(7) 0.1891(7) 0.8416(10) 0.0745 0.4000 Uani . U 2
O20 O 0.7874(9) 0.2797(9) 0.8375(12) 0.0906 0.4000 Uani . U 2
N24 N 0.8123(10) 0.2363(11) 0.8654(13) 0.0680 0.4000 Uani . U 2
H11 H 0.7523 0.3475 0.5665 0.0713 1.0000 Uiso . . .
H21 H 0.8226 0.3623 0.4829 0.0706 1.0000 Uiso . . .
H41 H 0.9253 0.3014 0.6515 0.1102 1.0000 Uiso . . .
H61 H 0.8550 0.2866 0.7351 0.1106 1.0000 Uiso . . .
H71 H 0.8850 0.3551 0.3991 0.1571 1.0000 Uiso . . .
H91 H 1.0431 0.3326 0.3803 0.1893 1.0000 Uiso . . .
H121 H 1.1146 0.3166 0.4457 0.1266 1.0000 Uiso R . .
H131 H 1.1918 0.2967 0.5163 0.1095 1.0000 Uiso R . .
H141 H 1.1169 0.2987 0.7157 0.0905 1.0000 Uiso R . .
H151 H 1.0378 0.3170 0.6480 0.0912 1.0000 Uiso R . .
H171 H 0.8900 0.3970 0.2837 0.3552 1.0000 Uiso . . .
H181 H 0.8787 0.3933 0.1383 0.4086 1.0000 Uiso . . .
H201 H 1.0122 0.2980 0.1302 0.3941 1.0000 Uiso . . .
H211 H 1.0235 0.3016 0.2757 0.3707 1.0000 Uiso . . .
H221 H 1.0030 0.3264 0.0099 0.3205 1.0000 Uiso R . .
H222 H 0.9618 0.2856 0.0385 0.3205 1.0000 Uiso R . .
H231 H 0.9764 0.2859 -0.1028 0.3211 1.0000 Uiso R . .
H232 H 0.9178 0.2844 -0.0790 0.3211 1.0000 Uiso R . .
H241 H 0.9498 0.3856 -0.0887 0.3193 1.0000 Uiso R . .
H242 H 0.9028 0.3595 -0.1367 0.3193 1.0000 Uiso R . .
H251 H 0.9819 0.3175 -0.2025 0.3232 1.0000 Uiso R . .
H252 H 0.9513 0.3662 -0.2381 0.3232 1.0000 Uiso R . .
H261 H 1.0514 0.3646 -0.1816 0.3242 1.0000 Uiso R . .
H262 H 1.0201 0.4076 -0.1369 0.3242 1.0000 Uiso R . .
H271 H 1.0544 0.4449 -0.2500 0.3237 1.0000 Uiso R . .
H272 H 1.0244 0.4029 -0.3026 0.3237 1.0000 Uiso R . .
H273 H 0.9930 0.4458 -0.2578 0.3237 1.0000 Uiso R . .
H281 H 1.3569 0.3010 0.7512 0.1166 1.0000 Uiso R . .
H291 H 1.2685 0.2015 0.8638 0.0842 1.0000 Uiso R . .
H301 H 1.3382 0.1723 0.9425 0.0825 1.0000 Uiso R . .
H321 H 1.4312 0.2708 0.8186 0.1347 1.0000 Uiso R . .
H341 H 1.4110 0.1770 1.0335 0.0831 1.0000 Uiso R . .
H361 H 1.5708 0.1547 1.0222 0.0795 1.0000 Uiso R . .
H391 H 1.6363 0.1543 0.9476 0.0760 1.0000 Uiso . . .
H401 H 1.7086 0.1736 0.8699 0.0779 1.0000 Uiso . . .
H411 H 1.6097 0.2443 0.7050 0.1095 1.0000 Uiso . . .
H421 H 1.5375 0.2250 0.7827 0.1042 1.0000 Uiso . . .
H441 H 1.4193 0.1232 1.1394 0.0984 1.0000 Uiso . . .
H451 H 1.4231 0.1089 1.2773 0.1176 1.0000 Uiso . . .
H471 H 1.5764 0.1576 1.2889 0.1305 1.0000 Uiso . . .
H481 H 1.5725 0.1719 1.1510 0.1235 1.0000 Uiso . . .
H491 H 1.5732 0.1269 1.4136 0.2502 1.0000 Uiso R . .
H492 H 1.5480 0.1833 1.4163 0.2502 1.0000 Uiso R . .
H501 H 1.5590 0.1450 1.5444 0.2360 1.0000 Uiso R . .
H502 H 1.5188 0.1012 1.5173 0.2360 1.0000 Uiso R . .
H511 H 1.4883 0.2072 1.5066 0.3951 1.0000 Uiso R . .
H512 H 1.4518 0.1579 1.5139 0.3951 1.0000 Uiso R . .
H521 H 1.5107 0.2058 1.6356 0.3951 1.0000 Uiso R . .
H522 H 1.4959 0.1462 1.6451 0.3951 1.0000 Uiso R . .
H531 H 1.4351 0.2261 1.6795 0.3960 1.0000 Uiso R . .
H532 H 1.4105 0.2052 1.5992 0.3960 1.0000 Uiso R . .
H541 H 1.3725 0.1610 1.7040 0.3972 1.0000 Uiso R . .
H542 H 1.4286 0.1423 1.7335 0.3972 1.0000 Uiso R . .
H543 H 1.4050 0.1195 1.6530 0.3972 1.0000 Uiso . . .
H551 H 1.2445 0.1498 0.7099 0.0832 1.0000 Uiso R . .
H561 H 1.2740 0.0709 0.6546 0.0882 1.0000 Uiso R . .
H581 H 1.3251 0.1557 0.4709 0.0818 1.0000 Uiso R . .
H591 H 1.2961 0.2318 0.5340 0.0843 1.0000 Uiso R . .
H611 H 1.3373 0.0776 0.4099 0.0724 1.0000 Uiso R . .
H631 H 1.3500 -0.0803 0.4473 0.0702 1.0000 Uiso R . .
H661 H 1.3086 -0.0378 0.6971 0.0748 1.0000 Uiso R . .
H671 H 1.2959 -0.1077 0.7829 0.0792 1.0000 Uiso R . .
H681 H 1.3137 -0.2108 0.6120 0.0787 1.0000 Uiso R . .
H691 H 1.3300 -0.1434 0.5220 0.0783 1.0000 Uiso R . .
H711 H 1.4046 -0.0783 0.3512 0.0873 1.0000 Uiso R . .
H721 H 1.4317 -0.0913 0.2207 0.0954 1.0000 Uiso R . .
H741 H 1.3511 0.0394 0.1489 0.0868 1.0000 Uiso R . .
H751 H 1.3243 0.0524 0.2779 0.0871 1.0000 Uiso R . .
H761 H 1.4279 0.0315 0.0545 0.1229 1.0000 Uiso R . .
H762 H 1.3712 0.0110 0.0329 0.1229 1.0000 Uiso R . .
H771 H 1.4606 -0.0347 -0.0266 0.1489 1.0000 Uiso R . .
H772 H 1.4026 -0.0486 -0.0531 0.1489 1.0000 Uiso R . .
H781 H 1.4536 0.0450 -0.0880 0.1796 1.0000 Uiso R . .
H782 H 1.3943 0.0343 -0.1106 0.1796 1.0000 Uiso R . .
H791 H 1.4803 -0.0190 -0.1799 0.2020 1.0000 Uiso R . .
H792 H 1.4222 -0.0372 -0.1969 0.2020 1.0000 Uiso R . .
H801 H 1.4630 0.0580 -0.2462 0.2138 1.0000 Uiso R . .
H802 H 1.4050 0.0396 -0.2635 0.2138 1.0000 Uiso R . .
H811 H 1.4509 0.0341 -0.3736 0.2402 1.0000 Uiso R . .
H812 H 1.4912 -0.0040 -0.3308 0.2402 1.0000 Uiso R . .
H813 H 1.4332 -0.0223 -0.3480 0.2402 1.0000 Uiso R . .
H821 H 1.2143 0.3930 0.7234 0.1312 1.0000 Uiso R . .
H831 H 1.1922 0.2877 0.8908 0.0801 1.0000 Uiso R . .
H841 H 1.1763 0.3530 0.9830 0.0803 1.0000 Uiso R . .
H861 H 1.1988 0.4610 0.8105 0.1189 1.0000 Uiso R . .
H881 H 1.1594 0.4241 1.0639 0.0698 1.0000 Uiso R . .
H901 H 1.1771 0.5842 1.0818 0.0670 1.0000 Uiso R . .
H931 H 1.2693 0.6417 0.7772 0.0856 1.0000 Uiso R . .
H941 H 1.2438 0.5655 0.8420 0.0773 1.0000 Uiso R . .
H951 H 1.2049 0.7295 0.9382 0.0895 1.0000 Uiso R . .
H961 H 1.1807 0.6579 1.0101 0.0801 1.0000 Uiso R . .
H981 H 1.1756 0.5750 1.2052 0.1030 1.0000 Uiso R . .
H991 H 1.1515 0.5718 1.3360 0.1105 1.0000 Uiso R . .
H1011 H 1.0950 0.4252 1.3023 0.1372 1.0000 Uiso R . .
H1021 H 1.1161 0.4287 1.1704 0.1166 1.0000 Uiso R . .
H1031 H 1.0982 0.4278 1.4333 0.2021 1.0000 Uiso R . .
H1032 H 1.0449 0.4580 1.4206 0.2021 1.0000 Uiso R . .
H1041 H 1.0594 0.4991 1.5416 0.2186 1.0000 Uiso R . .
H1042 H 1.0552 0.4376 1.5502 0.2186 1.0000 Uiso R . .
H1051 H 1.1165 0.4616 1.6334 0.2143 1.0000 Uiso R . .
H1052 H 1.1445 0.4346 1.5637 0.2143 1.0000 Uiso R . .
H1061 H 1.1454 0.5426 1.5861 0.1686 1.0000 Uiso R . .
H1062 H 1.1792 0.5110 1.5273 0.1686 1.0000 Uiso R . .
H1071 H 1.1972 0.5084 1.6905 0.1627 1.0000 Uiso R . .
H1072 H 1.2323 0.4807 1.6294 0.1627 1.0000 Uiso R . .
H1081 H 1.2716 0.5593 1.6716 0.1356 1.0000 Uiso R . .
H1082 H 1.2215 0.5906 1.6424 0.1356 1.0000 Uiso R . .
H1083 H 1.2566 0.5629 1.5812 0.1356 1.0000 Uiso R . .

loop_
_atom_site_aniso_label
_atom_site_aniso_U_11
_atom_site_aniso_U_22
_atom_site_aniso_U_33
_atom_site_aniso_U_23
_atom_site_aniso_U_13
_atom_site_aniso_U_12
Cd1 0.0634(4) 0.0474(3) 0.0639(4) -0.0023(3) 0.0060(3) 0.0037(3)
Cd2 0.0664(4) 0.0452(3) 0.0636(4) -0.0085(3) 0.0009(3) 0.0060(3)
N1 0.064(3) 0.050(3) 0.066(3) -0.001(3) 0.004(2) 0.001(2)
N2 0.058(3) 0.101(6) 0.072(4) -0.015(4) -0.006(3) -0.012(4)
N3 0.066(2) 0.067(4) 0.072(3) -0.015(3) -0.005(2) 0.007(3)
N4 0.060(3) 0.066(4) 0.101(4) -0.001(3) -0.007(3) 0.003(3)
N5 0.069(3) 0.070(5) 0.077(4) 0.014(4) 0.004(3) -0.007(4)
N6 0.073(3) 0.048(3) 0.084(4) 0.004(3) 0.012(3) 0.002(2)
N7 0.089(5) 0.060(2) 0.076(4) -0.003(2) 0.016(3) 0.025(3)
N8 0.055(4) 0.045(2) 0.072(4) -0.001(2) 0.007(3) -0.002(3)
N9 0.071(4) 0.046(2) 0.065(3) 0.001(2) 0.012(3) -0.002(3)
N10 0.084(4) 0.050(2) 0.071(3) -0.013(2) 0.001(3) 0.008(3)
N11 0.058(4) 0.038(2) 0.069(4) -0.001(2) 0.006(3) 0.009(3)
N12 0.092(5) 0.046(2) 0.067(3) 0.001(2) 0.014(3) -0.002(3)
N13 0.062(4) 0.091(5) 0.076(4) -0.014(4) -0.009(3) 0.015(3)
N14 0.061(8) 0.057(4) 0.087(8) -0.011(4) -0.010(5) 0.025(6)
N15 0.071(5) 0.080(6) 0.125(5) 0.006(5) 0.027(4) -0.009(3)
N16 0.065(4) 0.069(3) 0.104(4) -0.002(3) 0.023(4) 0.000(3)
O2 0.145(8) 0.219(12) 0.087(4) 0.026(7) -0.023(4) -0.066(8)
O3 0.130(6) 0.056(3) 0.065(3) -0.007(2) 0.010(4) 0.000(4)
O4 0.122(7) 0.211(10) 0.067(4) -0.012(5) 0.018(5) -0.059(7)
O5 0.060(3) 0.087(4) 0.065(3) -0.006(2) 0.0039(19) 0.004(3)
O6 0.102(5) 0.144(8) 0.077(5) -0.026(5) 0.009(4) 0.000(5)
O7 0.116(6) 0.104(7) 0.163(9) -0.049(6) 0.019(6) -0.029(5)
O8 0.078(5) 0.055(4) 0.072(4) 0.004(3) -0.004(3) 0.003(3)
O9 0.080(5) 0.060(4) 0.064(4) -0.004(3) -0.003(3) 0.006(4)
O10 0.151(8) 0.087(5) 0.074(5) 0.014(4) -0.038(4) 0.005(5)
O11 0.116(7) 0.206(12) 0.156(8) 0.029(9) 0.050(6) -0.057(8)
O12 0.118(7) 0.086(5) 0.133(5) -0.009(5) 0.014(5) -0.035(5)
O13 0.077(3) 0.063(3) 0.102(4) -0.003(3) 0.021(3) -0.002(2)
O14 0.114(5) 0.120(4) 0.099(4) 0.025(3) 0.004(4) -0.048(4)
O15 0.127(5) 0.082(4) 0.125(4) -0.009(3) 0.053(4) -0.036(4)
O16 0.099(5) 0.067(4) 0.088(4) -0.013(3) 0.024(4) -0.018(3)
C1 0.065(4) 0.050(4) 0.063(4) -0.005(3) 0.002(3) 0.001(4)
C2 0.066(3) 0.051(4) 0.060(4) -0.006(3) 0.002(3) 0.004(4)
C3 0.058(3) 0.084(6) 0.065(4) -0.007(4) -0.005(3) -0.014(4)
C4 0.053(4) 0.156(11) 0.064(5) 0.006(5) -0.013(3) -0.009(6)
C5 0.060(3) 0.133(9) 0.067(4) -0.007(5) -0.002(3) -0.004(5)
C6 0.060(3) 0.151(10) 0.065(5) 0.009(6) -0.008(3) -0.008(5)
C7 0.063(5) 0.262(17) 0.066(4) 0.000(8) -0.004(3) -0.019(8)
C8 0.054(4) 0.41(2) 0.075(4) 0.028(9) -0.003(3) -0.035(9)
C9 0.062(5) 0.34(2) 0.071(4) 0.002(10) -0.007(4) -0.021(9)
C10 0.059(3) 0.164(11) 0.072(4) -0.008(7) -0.004(3) -0.018(6)
C11 0.061(3) 0.136(9) 0.071(3) -0.016(6) 0.000(3) 0.002(6)
C12 0.066(4) 0.187(13) 0.063(4) -0.008(7) 0.003(3) 0.001(7)
C13 0.061(4) 0.143(10) 0.070(3) -0.015(6) 0.006(3) 0.000(6)
C14 0.070(3) 0.089(7) 0.067(4) 0.003(5) 0.003(3) 0.001(5)
C15 0.061(4) 0.095(7) 0.073(3) 0.000(5) 0.007(3) -0.002(5)
C16 0.077(8) 0.56(3) 0.074(4) 0.028(10) -0.001(5) 0.023(12)
C17 0.091(11) 0.65(3) 0.147(7) 0.092(14) -0.045(9) 0.001(14)
C18 0.197(18) 0.66(4) 0.161(6) 0.031(17) -0.107(10) 0.051(18)
C19 0.26(2) 0.65(4) 0.209(9) -0.104(15) -0.111(12) -0.002(18)
C20 0.25(2) 0.61(4) 0.132(8) -0.099(17) -0.010(13) 0.046(19)
C21 0.188(17) 0.61(3) 0.128(8) -0.078(18) 0.009(11) 0.038(17)
C28 0.069(4) 0.104(8) 0.118(9) 0.038(6) -0.010(5) -0.010(5)
C29 0.074(4) 0.047(4) 0.089(5) -0.014(3) -0.004(4) -0.006(4)
C30 0.069(3) 0.065(5) 0.073(5) 0.001(4) 0.010(3) -0.007(4)
C31 0.067(3) 0.091(6) 0.085(6) 0.019(4) 0.008(4) -0.006(4)
C32 0.059(4) 0.138(10) 0.139(11) 0.069(7) -0.001(5) -0.013(6)
C33 0.069(3) 0.074(5) 0.078(4) 0.005(4) 0.004(3) -0.008(4)
C34 0.067(4) 0.060(5) 0.081(4) 0.007(4) 0.008(3) -0.008(4)
C35 0.073(4) 0.060(5) 0.081(4) 0.007(4) 0.008(3) -0.001(4)
C36 0.070(4) 0.054(5) 0.075(4) 0.007(4) 0.003(3) 0.000(4)
C37 0.070(3) 0.059(5) 0.075(4) 0.008(4) 0.002(3) -0.007(4)
C38 0.071(3) 0.049(4) 0.072(4) 0.001(3) 0.002(3) -0.009(4)
C39 0.075(3) 0.035(4) 0.080(5) 0.006(3) 0.010(3) 0.005(4)
C40 0.079(4) 0.041(4) 0.076(4) -0.005(3) 0.015(3) 0.007(4)
C41 0.069(3) 0.113(8) 0.093(7) 0.025(6) 0.007(4) -0.004(5)
C42 0.073(4) 0.100(7) 0.088(6) 0.031(5) 0.006(4) -0.005(5)
C43 0.076(5) 0.080(6) 0.076(4) 0.001(4) 0.004(3) -0.016(5)
C44 0.076(5) 0.096(7) 0.075(4) -0.001(5) 0.007(4) -0.018(5)
C45 0.086(6) 0.130(10) 0.079(4) 0.015(7) 0.000(4) -0.026(7)
C46 0.102(7) 0.146(11) 0.087(4) 0.016(7) -0.013(4) -0.037(8)
C47 0.091(6) 0.134(10) 0.100(5) 0.019(8) -0.019(5) -0.031(7)
C48 0.080(6) 0.130(10) 0.098(5) 0.014(7) -0.006(4) -0.030(7)
C49 0.236(13) 0.230(19) 0.149(7) 0.013(12) -0.106(7) -0.067(13)
C50 0.265(17) 0.170(15) 0.142(6) 0.038(9) -0.128(9) -0.041(10)
C55 0.074(6) 0.057(3) 0.078(5) -0.005(3) 0.016(4) 0.009(4)
C56 0.100(7) 0.043(3) 0.079(5) -0.001(3) 0.028(5) -0.005(4)
C57 0.062(5) 0.047(2) 0.067(4) -0.003(3) 0.007(3) -0.003(3)
C58 0.096(7) 0.050(3) 0.061(5) -0.002(3) 0.015(4) 0.001(4)
C59 0.099(7) 0.053(3) 0.059(4) 0.000(3) 0.004(4) 0.013(4)
C60 0.053(4) 0.046(2) 0.069(4) -0.001(2) 0.008(4) -0.003(3)
C61 0.060(5) 0.050(3) 0.072(4) 0.001(3) 0.013(4) -0.001(4)
C62 0.051(4) 0.051(3) 0.070(3) -0.002(2) 0.009(3) -0.005(3)
C63 0.054(4) 0.052(3) 0.070(4) 0.001(3) 0.013(4) 0.002(4)
C64 0.058(5) 0.047(2) 0.070(3) -0.002(2) 0.014(4) 0.000(3)
C65 0.059(5) 0.046(2) 0.066(3) -0.002(2) 0.008(4) 0.008(3)
C66 0.081(6) 0.042(3) 0.064(3) -0.006(2) 0.006(4) -0.006(4)
C67 0.087(6) 0.051(3) 0.060(4) -0.007(2) 0.019(5) -0.010(4)
C68 0.091(6) 0.045(3) 0.062(3) -0.007(2) 0.007(4) -0.010(4)
C69 0.088(6) 0.047(3) 0.062(4) -0.002(2) 0.014(4) 0.006(4)
C70 0.059(5) 0.051(4) 0.066(3) -0.002(3) 0.005(3) -0.004(3)
C71 0.100(7) 0.060(5) 0.059(3) -0.001(4) 0.002(4) 0.018(4)
C72 0.114(8) 0.063(5) 0.062(4) -0.009(3) 0.005(5) 0.019(5)
C73 0.098(7) 0.048(4) 0.066(3) -0.005(3) 0.007(4) -0.006(3)
C74 0.097(7) 0.049(4) 0.072(4) 0.007(4) 0.010(4) -0.001(4)
C75 0.090(7) 0.049(4) 0.079(4) 0.009(3) 0.020(5) 0.008(4)
C76 0.136(10) 0.086(7) 0.088(5) 0.020(4) 0.028(7) 0.017(7)
C77 0.193(14) 0.096(8) 0.086(6) 0.014(5) 0.034(9) 0.015(9)
C78 0.185(15) 0.159(13) 0.108(7) 0.053(7) 0.037(10) 0.009(12)
C79 0.194(16) 0.210(17) 0.102(7) 0.041(8) 0.033(11) 0.001(14)
C80 0.212(18) 0.213(19) 0.112(8) 0.050(10) 0.045(12) -0.023(16)
C81 0.23(2) 0.27(3) 0.087(7) 0.008(12) -0.002(12) -0.08(2)
C82 0.190(12) 0.054(3) 0.089(6) -0.005(3) 0.059(8) 0.012(7)
C83 0.080(6) 0.043(3) 0.077(4) -0.010(3) 0.007(4) -0.005(4)
C84 0.096(7) 0.043(3) 0.061(4) -0.001(2) 0.003(4) -0.001(4)
C85 0.076(5) 0.041(2) 0.071(3) 0.000(2) 0.014(4) 0.010(4)
C86 0.180(11) 0.041(3) 0.080(5) 0.001(3) 0.044(7) 0.008(6)
C87 0.055(4) 0.041(2) 0.070(3) -0.001(2) 0.009(4) 0.006(3)
C88 0.062(5) 0.046(3) 0.067(3) 0.001(3) 0.005(4) 0.003(4)
C89 0.058(5) 0.048(3) 0.067(3) 0.000(2) 0.004(4) 0.008(3)
C90 0.059(5) 0.044(3) 0.064(3) 0.000(3) -0.001(3) 0.010(3)
C91 0.050(4) 0.040(2) 0.065(3) -0.002(2) -0.001(3) 0.008(3)
C92 0.063(5) 0.043(2) 0.064(4) -0.003(3) -0.001(3) -0.001(3)
C93 0.090(7) 0.050(3) 0.075(5) -0.002(3) 0.021(5) 0.000(4)
C94 0.085(6) 0.042(3) 0.066(5) -0.005(3) 0.007(4) 0.004(4)
C95 0.115(8) 0.044(3) 0.067(5) 0.002(3) 0.020(4) 0.002(4)
C96 0.092(6) 0.042(3) 0.067(5) 0.002(3) 0.016(4) 0.005(4)
C97 0.061(5) 0.059(4) 0.064(3) 0.002(3) 0.001(4) 0.005(3)
C98 0.111(8) 0.071(5) 0.077(4) -0.012(4) 0.024(6) -0.011(5)
C99 0.117(9) 0.088(6) 0.072(4) -0.011(4) 0.018(6) 0.000(6)
C100 0.091(7) 0.118(7) 0.068(4) -0.002(4) 0.015(5) -0.008(6)
C101 0.153(11) 0.116(8) 0.075(5) 0.003(5) 0.016(7) -0.049(8)
C102 0.142(10) 0.071(6) 0.080(5) -0.002(4) 0.026(6) -0.024(6)
C103 0.172(14) 0.263(17) 0.070(5) 0.005(9) 0.019(7) -0.100(13)
C104 0.176(12) 0.30(2) 0.071(6) -0.008(9) 0.020(7) -0.116(13)
C105 0.188(13) 0.269(19) 0.078(8) 0.006(11) 0.009(8) -0.109(12)
C106 0.138(11) 0.207(15) 0.075(8) 0.008(9) 0.003(6) -0.052(9)
C107 0.161(12) 0.137(11) 0.106(10) 0.012(9) -0.023(8) -0.030(9)
C108 0.145(11) 0.090(8) 0.101(9) -0.010(7) -0.032(8) 0.007(6)
O19 0.087(11) 0.067(7) 0.069(9) 0.020(5) 0.004(6) -0.005(7)
O20 0.101(14) 0.083(8) 0.085(11) -0.016(8) -0.026(8) 0.046(10)
N24 0.078(13) 0.071(7) 0.056(9) -0.008(8) 0.010(6) 0.034(8)

loop_
_atom_type_symbol
_atom_type_scat_dispersion_real
_atom_type_scat_dispersion_imag
_atom_type_scat_Cromer_Mann_a1
_atom_type_scat_Cromer_Mann_b1
_atom_type_scat_Cromer_Mann_a2
_atom_type_scat_Cromer_Mann_b2
_atom_type_scat_Cromer_Mann_a3
_atom_type_scat_Cromer_Mann_b3
_atom_type_scat_Cromer_Mann_a4
_atom_type_scat_Cromer_Mann_b4
_atom_type_scat_Cromer_Mann_c
_atom_type_scat_source
C 0.0181 0.0091 2.3100 20.8439 1.0200 10.2075 1.5886 0.5687 0.8650 51.6512 0.2156 'International Tables Vol C 4.2.6.8 and 6.1.1.4'
H 0.0000 0.0000 0.4930 10.5109 0.3229 26.1257 0.1402 3.1424 0.0408 57.7998 0.0030 'International Tables Vol C 4.2.6.8 and 6.1.1.4'
Cl 0.3639 0.7018 11.4604 0.0104 7.1964 1.1662 6.2556 18.5194 1.6455 47.7784 -9.5574 'International Tables Vol C 4.2.6.8 and 6.1.1.4'
N 0.0311 0.0180 12.2126 0.0057 3.1322 9.8933 2.0125 28.9975 1.1663 0.5826 -11.5290 'International Tables Vol C 4.2.6.8 and 6.1.1.4'
O 0.0492 0.0322 3.0485 13.2771 2.2868 5.7011 1.5463 0.3239 0.8670 32.9089 0.2508 'International Tables Vol C 4.2.6.8 and 6.1.1.4'
Cd 0.1185 4.6533 19.2214 0.5946 17.6444 6.9089 4.4610 24.7008 1.6029 87.4825 5.0694 'International Tables Vol C 4.2.6.8 and 6.1.1.4'

loop_
_geom_angle_atom_site_label_1
_geom_angle_site_symmetry_1
_geom_angle_atom_site_label_2
_geom_angle_atom_site_label_3
_geom_angle_site_symmetry_3
_geom_angle
_geom_angle_publ_flag
N6 1_455 Cd1 N12 4_746 90.9(2) yes
N6 1_455 Cd1 N9 4_756 85.2(2) yes
N12 4_746 Cd1 N9 4_756 175.8(3) yes
N6 1_455 Cd1 N1 . 176.8(2) yes
N12 4_746 Cd1 N1 . 86.4(2) yes
N9 4_756 Cd1 N1 . 97.5(2) yes
N6 1_455 Cd1 O5 . 90.2(2) yes
N12 4_746 Cd1 O5 . 92.9(3) yes
N9 4_756 Cd1 O5 . 85.6(3) yes
N1 . Cd1 O5 . 88.3(2) yes
N6 1_455 Cd1 O8 . 85.0(3) yes
N12 4_746 Cd1 O8 . 85.1(3) yes
N9 4_756 Cd1 O8 . 96.1(3) yes
N1 . Cd1 O8 . 96.4(3) yes
O5 . Cd1 O8 . 174.8(3) yes
N3 . Cd2 N4 . 171.6(3) yes
N3 . Cd2 N7 . 99.2(3) yes
N4 . Cd2 N7 . 87.5(3) yes
N3 . Cd2 N10 . 86.7(3) yes
N4 . Cd2 N10 . 85.9(3) yes
N7 . Cd2 N10 . 168.4(3) yes
N3 . Cd2 N16 . 89.4(3) yes
N4 . Cd2 N16 . 95.4(3) yes
N7 . Cd2 N16 . 93.0(3) yes
N10 . Cd2 N16 . 97.1(3) yes
N3 . Cd2 O13 . 89.9(3) yes
N4 . Cd2 O13 . 85.0(3) yes
N7 . Cd2 O13 . 90.2(3) yes
N10 . Cd2 O13 . 79.7(3) yes
N16 . Cd2 O13 . 176.8(2) yes
N3 . Cd2 O14 . 100.1(3) yes
N4 . Cd2 O14 . 82.5(3) yes
N7 . Cd2 O14 . 108.1(3) yes
N10 . Cd2 O14 . 80.4(3) yes
N16 . Cd2 O14 . 20.5(3) yes
N3 . Cd2 O15 . 80.2(3) yes
N4 . Cd2 O15 . 106.6(3) yes
N7 . Cd2 O15 . 75.6(3) yes
N10 . Cd2 O15 . 115.5(3) yes
N16 . Cd2 O15 . 21.3(3) yes
O13 . Cd2 O14 . 157.2(3) yes
O13 . Cd2 O15 . 161.0(3) yes
O14 . Cd2 O15 . 41.8(3) yes
Cd1 . N1 C1 . 121.9(3) yes
Cd1 . N1 C6 . 112.7(3) yes
C1 . N1 C6 . 120.021(3) yes
C5 . N2 C10 . 119.988(4) yes
Cd2 . N3 C13 . 126.2(7) yes
Cd2 . N3 C14 . 120.4(7) yes
C13 . N3 C14 . 113.4(9) yes
Cd2 . N4 C28 . 120.5(8) yes
Cd2 . N4 C29 . 124.4(7) yes
C28 . N4 C29 . 114.6(9) yes
C33 . N5 C37 . 116.7(9) yes
Cd1 1_655 N6 C40 . 123.4(3) yes
Cd1 1_655 N6 C41 . 111.6(3) yes
C40 . N6 C41 . 120.009 yes
Cd2 . N7 C55 . 115.2(6) yes
Cd2 . N7 C59 . 129.1(7) yes
C55 . N7 C59 . 115.5(8) yes
C60 . N8 C64 . 118.3(8) yes
Cd1 4_746 N9 C67 . 122.4(6) yes
Cd1 4_746 N9 C68 . 118.3(6) yes
C67 . N9 C68 . 117.6(8) yes
Cd2 . N10 C82 . 115.4(7) yes
Cd2 . N10 C83 . 129.3(6) yes
C82 . N10 C83 . 114.8(8) yes
C87 . N11 C91 . 117.9(7) yes
Cd1 4_756 N12 C93 . 116.6(6) yes
Cd1 4_756 N12 C95 . 126.4(6) yes
C93 . N12 C95 . 116.9(8) yes
O5 . N13 O6 . 119.0(10) yes
O5 . N13 O7 . 122.7(10) yes
O6 . N13 O7 . 118.0(10) yes
O8 . N14 O9 . 117.1(14) yes
O8 . N14 O10 . 116.1(14) yes
O9 . N14 O10 . 125.8(15) yes
O11 . N15 O12 . 115.8(12) yes
O11 . N15 O13 . 128.8(13) yes
O12 . N15 O13 . 115.0(9) yes
Cd2 . N16 O14 . 55.1(6) yes
Cd2 . N16 O15 . 57.0(6) yes
O14 . N16 O15 . 111.9(10) yes
Cd2 . N16 O16 . 178.0(7) yes
O14 . N16 O16 . 126.3(10) yes
O15 . N16 O16 . 121.4(10) yes
C19 . O1 C22 . 94.0(17) yes
C46 . O2 C49 . 117.5(10) yes
C73 . O3 C76 . 119.0(8) yes
C100 . O4 C103 . 123.0(12) yes
Cd1 . O5 N13 . 115.5(6) yes
N14 . O8 Cd1 . 118.0(9) yes
Cd2 . O13 N15 . 130.9(8) yes
Cd2 . O14 N16 . 104.4(8) yes
Cd2 . O15 N16 . 101.7(8) yes
N1 . C1 C2 . 119.979(3) yes
N1 . C1 H11 . 120.0 no
C2 . C1 H11 . 120.0 no
C1 . C2 C3 . 120.000(4) yes
C1 . C2 H21 . 120.0 no
C3 . C2 H21 . 120.0 no
C2 . C3 C4 . 120.021(3) yes
C2 . C3 C5 . 120.4(4) yes
C4 . C3 C5 . 119.4(5) yes
C3 . C4 C6 . 119.981(3) yes
C3 . C4 H41 . 120.0 no
C6 . C4 H41 . 120.0 no
C3 . C5 N2 . 114.0(5) yes
C3 . C5 C7 . 125.4(5) yes
N2 . C5 C7 . 120.079(4) yes
N1 . C6 C4 . 119.998(3) yes
N1 . C6 H61 . 120.0 no
C4 . C6 H61 . 120.0 no
C5 . C7 C8 . 119.933(3) yes
C5 . C7 H71 . 120.0 no
C8 . C7 H71 . 120.0 no
C7 . C8 C9 . 119.988(4) yes
C7 . C8 C16 . 120.7(8) yes
C9 . C8 C16 . 119.1(8) yes
C8 . C9 C10 . 120.078(4) yes
C8 . C9 H91 . 119.9 no
C10 . C9 H91 . 120.0 no
C9 . C10 N2 . 119.934(3) yes
C9 . C10 C11 . 125.3(6) yes
N2 . C10 C11 . 114.7(6) yes
C10 . C11 C12 . 121.7(10) yes
C10 . C11 C15 . 120.1(9) yes
C12 . C11 C15 . 118.2(10) yes
C11 . C12 C13 . 120.7(11) yes
C11 . C12 H121 . 119.6 no
C13 . C12 H121 . 119.7 no
C12 . C13 N3 . 123.5(10) yes
C12 . C13 H131 . 118.3 no
N3 . C13 H131 . 118.3 no
N3 . C14 C15 . 125.8(10) yes
N3 . C14 H141 . 117.1 no
C15 . C14 H141 . 117.1 no
C14 . C15 C11 . 118.2(10) yes
C14 . C15 H151 . 120.9 no
C11 . C15 H151 . 120.9 no
C8 . C16 C17 . 124.6(12) yes
C8 . C16 C21 . 117.9(12) yes
C17 . C16 C21 . 117.105(3) yes
C16 . C17 C18 . 121.816(3) yes
C16 . C17 H171 . 119.2 no
C18 . C17 H171 . 119.0 no
C17 . C18 C19 . 121.078 yes
C17 . C18 H181 . 119.7 no
C19 . C18 H181 . 119.2 no
C18 . C19 O1 . 108.4(18) yes
C18 . C19 C20 . 117.107(3) yes
O1 . C19 C20 . 132.7(18) yes
C19 . C20 C21 . 121.814(3) yes
C19 . C20 H201 . 119.2 no
C21 . C20 H201 . 119.0 no
C20 . C21 C16 . 121.079 yes
C20 . C21 H211 . 119.4 no
C16 . C21 H211 . 119.5 no
O1 . C22 C23 . 109.3(9) yes
O1 . C22 H221 . 109.4 no
C23 . C22 H221 . 109.7 no
O1 . C22 H222 . 109.8 no
C23 . C22 H222 . 109.1 no
H221 . C22 H222 . 109.5 no
C22 . C23 C24 . 109.7(9) yes
C22 . C23 H231 . 109.5 no
C24 . C23 H231 . 109.0 no
C22 . C23 H232 . 109.7 no
C24 . C23 H232 . 109.5 no
H231 . C23 H232 . 109.5 no
C23 . C24 C25 . 105.7(9) yes
C23 . C24 H241 . 110.0 no
C25 . C24 H241 . 110.8 no
C23 . C24 H242 . 110.3 no
C25 . C24 H242 . 110.6 no
H241 . C24 H242 . 109.5 no
C24 . C25 C26 . 111.9(9) yes
C24 . C25 H251 . 109.4 no
C26 . C25 H251 . 109.1 no
C24 . C25 H252 . 108.5 no
C26 . C25 H252 . 108.4 no
H251 . C25 H252 . 109.5 no
C25 . C26 C27 . 108.6(9) yes
C25 . C26 H261 . 109.4 no
C27 . C26 H261 . 109.9 no
C25 . C26 H262 . 109.6 no
C27 . C26 H262 . 109.9 no
H261 . C26 H262 . 109.5 no
C26 . C27 H271 . 109.2 no
C26 . C27 H272 . 109.6 no
H271 . C27 H272 . 109.5 no
C26 . C27 H273 . 109.6 no
H271 . C27 H273 . 109.5 no
H272 . C27 H273 . 109.5 no
N4 . C28 C32 . 124.5(11) yes
N4 . C28 H281 . 117.7 no
C32 . C28 H281 . 117.7 no
N4 . C29 C30 . 125.6(9) yes
N4 . C29 H291 . 117.2 no
C30 . C29 H291 . 117.2 no
C29 . C30 C31 . 119.0(10) yes
C29 . C30 H301 . 120.5 no
C31 . C30 H301 . 120.5 no
C30 . C31 C32 . 115.2(10) yes
C30 . C31 C33 . 124.4(10) yes
C32 . C31 C33 . 120.4(9) yes
C31 . C32 C28 . 120.6(11) yes
C31 . C32 H321 . 119.7 no
C28 . C32 H321 . 119.7 no
C31 . C33 N5 . 113.8(9) yes
C31 . C33 C34 . 121.2(9) yes
N5 . C33 C34 . 124.8(10) yes
C33 . C34 C35 . 119.8(9) yes
C33 . C34 H341 . 120.1 no
C35 . C34 H341 . 120.1 no
C34 . C35 C36 . 114.4(9) yes
C34 . C35 C43 . 122.9(9) yes
C36 . C35 C43 . 122.7(9) yes
C35 . C36 C37 . 120.6(9) yes
C35 . C36 H361 . 119.7 no
C37 . C36 H361 . 119.7 no
C36 . C37 N5 . 123.6(9) yes
C36 . C37 C38 . 122.0(9) yes
N5 . C37 C38 . 114.4(8) yes
C37 . C38 C39 . 123.1(5) yes
C37 . C38 C42 . 116.4(5) yes
C39 . C38 C42 . 120.008(3) yes
C38 . C39 C40 . 119.992(3) yes
C38 . C39 H391 . 120.0 no
C40 . C39 H391 . 120.0 no
N6 . C40 C39 . 119.998 yes
N6 . C40 H401 . 120.0 no
C39 . C40 H401 . 120.0 no
N6 . C41 C42 . 119.990(3) yes
N6 . C41 H411 . 120.0 no
C42 . C41 H411 . 120.0 no
C38 . C42 C41 . 120.002 yes
C38 . C42 H421 . 120.0 no
C41 . C42 H421 . 120.0 no
C35 . C43 C44 . 120.7(6) yes
C35 . C43 C48 . 119.0(6) yes
C44 . C43 C48 . 119.988(3) yes
C43 . C44 C45 . 120.037(3) yes
C43 . C44 H441 . 120.0 no
C45 . C44 H441 . 120.0 no
C44 . C45 C46 . 119.977(3) yes
C44 . C45 H451 . 120.0 no
C46 . C45 H451 . 120.0 no
C45 . C46 O2 . 115.9(7) yes
C45 . C46 C47 . 119.987(4) yes
O2 . C46 C47 . 123.8(7) yes
C46 . C47 C48 . 120.037(3) yes
C46 . C47 H471 . 120.0 no
C48 . C47 H471 . 120.0 no
C47 . C48 C43 . 119.975(3) yes
C47 . C48 H481 . 120.0 no
C43 . C48 H481 . 120.0 no
O2 . C49 C50 . 106.6(11) yes
O2 . C49 H491 . 110.2 no
C50 . C49 H491 . 110.2 no
O2 . C49 H492 . 110.2 no
C50 . C49 H492 . 110.2 no
H491 . C49 H492 . 109.5 no
C49 . C50 C51 . 109.6(8) yes
C49 . C50 H501 . 109.5 no
C51 . C50 H501 . 108.9 no
C49 . C50 H502 . 109.4 no
C51 . C50 H502 . 110.0 no
H501 . C50 H502 . 109.5 no
C50 . C51 C52 . 107.8(9) yes
C50 . C51 H511 . 110.2 no
C52 . C51 H511 . 111.0 no
C50 . C51 H512 . 109.3 no
C52 . C51 H512 . 109.0 no
H511 . C51 H512 . 109.5 no
C51 . C52 C53 . 108.8(9) yes
C51 . C52 H521 . 108.5 no
C53 . C52 H521 . 108.4 no
C51 . C52 H522 . 110.5 no
C53 . C52 H522 . 111.1 no
H521 . C52 H522 . 109.5 no
C52 . C53 C54 . 109.0(7) yes
C52 . C53 H531 . 110.6 no
C54 . C53 H531 . 108.8 no
C52 . C53 H532 . 110.1 no
C54 . C53 H532 . 108.8 no
H531 . C53 H532 . 109.5 no
C53 . C54 H541 . 111.0 no
C53 . C54 H542 . 108.7 no
H541 . C54 H542 . 109.5 no
C53 . C54 H543 . 109.3 no
H541 . C54 H543 . 110.9 no
H542 . C54 H543 . 107.4 no
N7 . C55 C56 . 123.7(9) yes
N7 . C55 H551 . 118.2 no
C56 . C55 H551 . 118.1 no
C55 . C56 C57 . 120.6(9) yes
C55 . C56 H561 . 119.7 no
C57 . C56 H561 . 119.7 no
C56 . C57 C58 . 116.0(8) yes
C56 . C57 C60 . 119.5(8) yes
C58 . C57 C60 . 124.4(8) yes
C57 . C58 C59 . 119.1(9) yes
C57 . C58 H581 . 120.4 no
C59 . C58 H581 . 120.5 no
C58 . C59 N7 . 125.1(9) yes
C58 . C59 H591 . 117.4 no
N7 . C59 H591 . 117.5 no
C57 . C60 N8 . 113.8(7) yes
C57 . C60 C61 . 124.2(8) yes
N8 . C60 C61 . 122.0(8) yes
C60 . C61 C62 . 121.6(8) yes
C60 . C61 H611 . 119.2 no
C62 . C61 H611 . 119.2 no
C61 . C62 C63 . 114.8(8) yes
C61 . C62 C70 . 124.6(8) yes
C63 . C62 C70 . 120.5(8) yes
C62 . C63 C64 . 121.7(8) yes
C62 . C63 H631 . 119.2 no
C64 . C63 H631 . 119.2 no
C63 . C64 N8 . 121.6(8) yes
C63 . C64 C65 . 123.0(7) yes
N8 . C64 C65 . 115.4(7) yes
C64 . C65 C66 . 121.7(7) yes
C64 . C65 C69 . 122.3(8) yes
C66 . C65 C69 . 115.9(8) yes
C65 . C66 C67 . 120.8(8) yes
C65 . C66 H661 . 119.6 no
C67 . C66 H661 . 119.6 no
C66 . C67 N9 . 122.2(8) yes
C66 . C67 H671 . 118.9 no
N9 . C67 H671 . 118.9 no
N9 . C68 C69 . 123.3(8) yes
N9 . C68 H681 . 118.3 no
C69 . C68 H681 . 118.3 no
C68 . C69 C65 . 120.1(8) yes
C68 . C69 H691 . 119.9 no
C65 . C69 H691 . 120.0 no
C62 . C70 C71 . 121.3(8) yes
C62 . C70 C75 . 121.0(8) yes
C71 . C70 C75 . 117.7(8) yes
C70 . C71 C72 . 121.0(9) yes
C70 . C71 H711 . 119.5 no
C72 . C71 H711 . 119.5 no
C71 . C72 C73 . 120.7(9) yes
C71 . C72 H721 . 119.7 no
C73 . C72 H721 . 119.6 no
C72 . C73 O3 . 116.1(9) yes
C72 . C73 C74 . 119.0(9) yes
O3 . C73 C74 . 124.7(9) yes
C73 . C74 C75 . 120.2(9) yes
C73 . C74 H741 . 119.9 no
C75 . C74 H741 . 119.9 no
C70 . C75 C74 . 121.4(9) yes
C70 . C75 H751 . 119.3 no
C74 . C75 H751 . 119.3 no
O3 . C76 C77 . 110.1(10) yes
O3 . C76 H761 . 109.3 no
C77 . C76 H761 . 109.3 no
O3 . C76 H762 . 109.3 no
C77 . C76 H762 . 109.3 no
H761 . C76 H762 . 109.5 no
C76 . C77 C78 . 115.5(13) yes
C76 . C77 H771 . 107.9 no
C78 . C77 H771 . 107.9 no
C76 . C77 H772 . 108.0 no
C78 . C77 H772 . 108.0 no
H771 . C77 H772 . 109.5 no
C77 . C78 C79 . 114.2(15) yes
C77 . C78 H781 . 108.3 no
C79 . C78 H781 . 108.4 no
C77 . C78 H782 . 108.2 no
C79 . C78 H782 . 108.2 no
H781 . C78 H782 . 109.5 no
C78 . C79 C80 . 116.7(18) yes
C78 . C79 H791 . 107.6 no
C80 . C79 H791 . 107.6 no
C78 . C79 H792 . 107.8 no
C80 . C79 H792 . 107.6 no
H791 . C79 H792 . 109.5 no
C79 . C80 C81 . 119(2) yes
C79 . C80 H801 . 107.0 no
C81 . C80 H801 . 107.1 no
C79 . C80 H802 . 107.0 no
C81 . C80 H802 . 107.1 no
H801 . C80 H802 . 109.5 no
C80 . C81 H811 . 109.6 no
C80 . C81 H812 . 109.4 no
H811 . C81 H812 . 109.5 no
C80 . C81 H813 . 109.4 no
H811 . C81 H813 . 109.5 no
H812 . C81 H813 . 109.5 no
N10 . C82 C86 . 123.1(11) yes
N10 . C82 H821 . 118.4 no
C86 . C82 H821 . 118.5 no
N10 . C83 C84 . 125.7(8) yes
N10 . C83 H831 . 117.1 no
C84 . C83 H831 . 117.1 no
C83 . C84 C85 . 118.2(9) yes
C83 . C84 H841 . 120.9 no
C85 . C84 H841 . 120.9 no
C84 . C85 C86 . 116.9(8) yes
C84 . C85 C87 . 124.2(8) yes
C86 . C85 C87 . 118.8(8) yes
C85 . C86 C82 . 121.1(9) yes
C85 . C86 H861 . 119.5 no
C82 . C86 H861 . 119.4 no
C85 . C87 N11 . 112.5(7) yes
C85 . C87 C88 . 124.9(7) yes
N11 . C87 C88 . 122.6(7) yes
C87 . C88 C89 . 119.7(8) yes
C87 . C88 H881 . 120.2 no
C89 . C88 H881 . 120.2 no
C88 . C89 C90 . 117.2(8) yes
C88 . C89 C97 . 122.2(8) yes
C90 . C89 C97 . 120.5(8) yes
C89 . C90 C91 . 119.7(8) yes
C89 . C90 H901 . 120.1 no
C91 . C90 H901 . 120.1 no
C90 . C91 N11 . 122.8(7) yes
C90 . C91 C92 . 122.7(7) yes
N11 . C91 C92 . 114.5(7) yes
C91 . C92 C94 . 120.4(7) yes
C91 . C92 C96 . 123.9(8) yes
C94 . C92 C96 . 115.7(8) yes
N12 . C93 C94 . 121.5(9) yes
N12 . C93 H931 . 119.2 no
C94 . C93 H931 . 119.3 no
C92 . C94 C93 . 121.3(8) yes
C92 . C94 H941 . 119.3 no
C93 . C94 H941 . 119.3 no
N12 . C95 C96 . 125.8(9) yes
N12 . C95 H951 . 117.1 no
C96 . C95 H951 . 117.1 no
C92 . C96 C95 . 118.7(9) yes
C92 . C96 H961 . 120.6 no
C95 . C96 H961 . 120.6 no
C89 . C97 C98 . 123.1(9) yes
C89 . C97 C102 . 122.6(9) yes
C98 . C97 C102 . 114.3(9) yes
C97 . C98 C99 . 122.6(11) yes
C97 . C98 H981 . 118.7 no
C99 . C98 H981 . 118.7 no
C98 . C99 C100 . 122.3(11) yes
C98 . C99 H991 . 118.8 no
C100 . C99 H991 . 118.9 no
C99 . C100 O4 . 119.2(12) yes
C99 . C100 C101 . 116.1(11) yes
O4 . C100 C101 . 124.5(13) yes
C100 . C101 C102 . 121.9(12) yes
C100 . C101 H1011 . 119.1 no
C102 . C101 H1011 . 119.0 no
C97 . C102 C101 . 122.6(11) yes
C97 . C102 H1021 . 118.7 no
C101 . C102 H1021 . 118.7 no
O4 . C103 C104 . 113.7(15) yes
O4 . C103 H1031 . 108.4 no
C104 . C103 H1031 . 108.5 no
O4 . C103 H1032 . 108.4 no
C104 . C103 H1032 . 108.4 no
H1031 . C103 H1032 . 109.5 no
C103 . C104 C105 . 117.2(15) yes
C103 . C104 H1041 . 107.6 no
C105 . C104 H1041 . 107.5 no
C103 . C104 H1042 . 107.4 no
C105 . C104 H1042 . 107.5 no
H1041 . C104 H1042 . 109.5 no
C104 . C105 C106 . 122.2(15) yes
C104 . C105 H1051 . 106.2 no
C106 . C105 H1051 . 106.2 no
C104 . C105 H1052 . 106.2 no
C106 . C105 H1052 . 106.2 no
H1051 . C105 H1052 . 109.5 no
C105 . C106 C107 . 118.6(12) yes
C105 . C106 H1061 . 107.1 no
C107 . C106 H1061 . 107.2 no
C105 . C106 H1062 . 107.2 no
C107 . C106 H1062 . 107.1 no
H1061 . C106 H1062 . 109.5 no
C106 . C107 C108 . 111.5(11) yes
C106 . C107 H1071 . 108.9 no
C108 . C107 H1071 . 109.0 no
C106 . C107 H1072 . 109.0 no
C108 . C107 H1072 . 109.0 no
H1071 . C107 H1072 . 109.5 no
C107 . C108 H1081 . 109.5 no
C107 . C108 H1082 . 109.5 no
H1081 . C108 H1082 . 109.5 no
C107 . C108 H1083 . 109.5 no
H1081 . C108 H1083 . 109.5 no
H1082 . C108 H1083 . 109.5 no
Cd1 . O20 N24 . 114.5(17) yes
O20 . N24 O19 . 125(2) yes
O20 . N24 O10 . 109(2) yes
O19 . N24 O10 . 126(2) yes

loop_
_geom_bond_atom_site_label_1
_geom_bond_atom_site_label_2
_geom_bond_site_symmetry_2
_geom_bond_distance
_geom_bond_publ_flag
Cd1 N6 1_455 2.407(4) yes
Cd1 N12 4_746 2.331(7) yes
Cd1 N9 4_756 2.325(7) yes
Cd1 N1 . 2.353(4) yes
Cd1 O5 . 2.387(7) yes
Cd1 O8 . 2.310(12) yes
Cd2 N3 . 2.286(8) yes
Cd2 N4 . 2.346(9) yes
Cd2 N7 . 2.363(7) yes
Cd2 N10 . 2.389(7) yes
Cd2 N16 . 3.055(9) yes
Cd2 O13 . 2.362(7) yes
Cd2 O14 . 2.586(8) yes
Cd2 O15 . 2.616(8) yes
N1 C1 . 1.39085(6) yes
N1 C6 . 1.39112(6) yes
N2 C5 . 1.39488(6) yes
N2 C10 . 1.39278(6) yes
N3 C13 . 1.369(14) yes
N3 C14 . 1.333(12) yes
N4 C28 . 1.312(14) yes
N4 C29 . 1.361(14) yes
N5 C33 . 1.315(12) yes
N5 C37 . 1.362(13) yes
N6 C40 . 1.39127(5) yes
N6 C41 . 1.39123(6) yes
N7 C55 . 1.321(13) yes
N7 C59 . 1.311(12) yes
N8 C60 . 1.334(11) yes
N8 C64 . 1.346(10) yes
N9 C67 . 1.335(11) yes
N9 C68 . 1.310(11) yes
N10 C82 . 1.344(13) yes
N10 C83 . 1.346(12) yes
N11 C87 . 1.334(10) yes
N11 C91 . 1.347(10) yes
N12 C93 . 1.326(12) yes
N12 C95 . 1.323(12) yes
N13 O5 . 1.215(11) yes
N13 O6 . 1.237(12) yes
N13 O7 . 1.196(12) yes
N14 O8 . 1.333(19) yes
N14 O9 . 1.214(19) yes
N14 O10 . 1.227(17) yes
N15 O11 . 1.148(12) yes
N15 O12 . 1.323(14) yes
N15 O13 . 1.184(11) yes
N16 O14 . 1.103(12) yes
N16 O15 . 1.135(12) yes
N16 O16 . 1.247(11) yes
O1 C19 . 1.398(5) yes
O1 C22 . 1.448(5) yes
O2 C46 . 1.360(11) yes
O2 C49 . 1.454(5) yes
O3 C73 . 1.348(12) yes
O3 C76 . 1.408(13) yes
O4 C100 . 1.338(13) yes
O4 C103 . 1.34(2) yes
C1 C2 . 1.39052(6) yes
C1 H11 . 0.950 no
C2 C3 . 1.39110(6) yes
C2 H21 . 0.950 no
C3 C4 . 1.39081(6) yes
C3 C5 . 1.473(6) yes
C4 C6 . 1.39051(6) yes
C4 H41 . 0.950 no
C5 C7 . 1.39406(7) yes
C6 H61 . 0.950 no
C7 C8 . 1.39281(6) yes
C7 H71 . 0.951 no
C8 C9 . 1.39488(6) yes
C8 C16 . 1.339(10) yes
C9 C10 . 1.39408(7) yes
C9 H91 . 0.950 no
C10 C11 . 1.448(12) yes
C11 C12 . 1.339(15) yes
C11 C15 . 1.370(15) yes
C12 C13 . 1.372(16) yes
C12 H121 . 0.950 no
C13 H131 . 0.950 no
C14 C15 . 1.380(14) yes
C14 H141 . 0.950 no
C15 H151 . 0.950 no
C16 C17 . 1.46202(6) yes
C16 C21 . 1.451 yes
C17 C18 . 1.51954(8) yes
C17 H171 . 0.947 no
C18 C19 . 1.45056(5) yes
C18 H181 . 0.948 no
C19 C20 . 1.46204(6) yes
C20 C21 . 1.51954(8) yes
C20 H201 . 0.953 no
C21 H211 . 0.952 no
C22 C23 . 1.501(5) yes
C22 H221 . 0.950 no
C22 H222 . 0.950 no
C23 C24 . 1.496(5) yes
C23 H231 . 0.950 no
C23 H232 . 0.950 no
C24 C25 . 1.497(5) yes
C24 H241 . 0.950 no
C24 H242 . 0.950 no
C25 C26 . 1.504(5) yes
C25 H251 . 0.950 no
C25 H252 . 0.950 no
C26 C27 . 1.503(5) yes
C26 H261 . 0.950 no
C26 H262 . 0.950 no
C27 H271 . 0.950 no
C27 H272 . 0.950 no
C27 H273 . 0.950 no
C28 C32 . 1.365(16) yes
C28 H281 . 0.950 no
C29 C30 . 1.357(14) yes
C29 H291 . 0.950 no
C30 C31 . 1.395(14) yes
C30 H301 . 0.950 no
C31 C32 . 1.409(16) yes
C31 C33 . 1.477(15) yes
C32 H321 . 0.950 no
C33 C34 . 1.375(14) yes
C34 C35 . 1.434(14) yes
C34 H341 . 0.950 no
C35 C36 . 1.422(13) yes
C35 C43 . 1.462(11) yes
C36 C37 . 1.362(13) yes
C36 H361 . 0.950 no
C37 C38 . 1.504(10) yes
C38 C39 . 1.39119(6) yes
C38 C42 . 1.39126(5) yes
C39 C40 . 1.39106(6) yes
C39 H391 . 0.950 no
C40 H401 . 0.950 no
C41 C42 . 1.39100(6) yes
C41 H411 . 0.950 no
C42 H421 . 0.950 no
C43 C44 . 1.39194(6) yes
C43 C48 . 1.39119(6) yes
C44 C45 . 1.39173(6) yes
C44 H441 . 0.950 no
C45 C46 . 1.39114(6) yes
C45 H451 . 0.950 no
C46 C47 . 1.39200(6) yes
C47 C48 . 1.39172(6) yes
C47 H471 . 0.950 no
C48 H481 . 0.950 no
C49 C50 . 1.498(5) yes
C49 H491 . 0.950 no
C49 H492 . 0.950 no
C50 C51 . 1.495(5) yes
C50 H501 . 0.950 no
C50 H502 . 0.950 no
C51 C52 . 1.499(5) yes
C51 H511 . 0.950 no
C51 H512 . 0.950 no
C52 C53 . 1.497(5) yes
C52 H521 . 0.950 no
C52 H522 . 0.950 no
C53 C54 . 1.500(5) yes
C53 H531 . 0.950 no
C53 H532 . 0.950 no
C54 H541 . 0.950 no
C54 H542 . 0.950 no
C54 H543 . 0.987 no
C55 C56 . 1.403(13) yes
C55 H551 . 0.950 no
C56 C57 . 1.362(13) yes
C56 H561 . 0.950 no
C57 C58 . 1.386(12) yes
C57 C60 . 1.478(12) yes
C58 C59 . 1.398(13) yes
C58 H581 . 0.950 no
C59 H591 . 0.950 no
C60 C61 . 1.396(12) yes
C61 C62 . 1.369(12) yes
C61 H611 . 0.950 no
C62 C63 . 1.416(12) yes
C62 C70 . 1.479(12) yes
C63 C64 . 1.371(12) yes
C63 H631 . 0.950 no
C64 C65 . 1.481(12) yes
C65 C66 . 1.393(12) yes
C65 C69 . 1.365(12) yes
C66 C67 . 1.372(12) yes
C66 H661 . 0.950 no
C67 H671 . 0.950 no
C68 C69 . 1.392(12) yes
C68 H681 . 0.950 no
C69 H691 . 0.950 no
C70 C71 . 1.359(13) yes
C70 C75 . 1.406(13) yes
C71 C72 . 1.411(13) yes
C71 H711 . 0.950 no
C72 C73 . 1.366(14) yes
C72 H721 . 0.950 no
C73 C74 . 1.381(14) yes
C74 C75 . 1.382(14) yes
C74 H741 . 0.950 no
C75 H751 . 0.950 no
C76 C77 . 1.485(17) yes
C76 H761 . 0.950 no
C76 H762 . 0.950 no
C77 C78 . 1.487(18) yes
C77 H771 . 0.950 no
C77 H772 . 0.950 no
C78 C79 . 1.61(2) yes
C78 H781 . 0.950 no
C78 H782 . 0.950 no
C79 C80 . 1.49(2) yes
C79 H791 . 0.950 no
C79 H792 . 0.950 no
C80 C81 . 1.45(3) yes
C80 H801 . 0.950 no
C80 H802 . 0.950 no
C81 H811 . 0.950 no
C81 H812 . 0.950 no
C81 H813 . 0.950 no
C82 C86 . 1.372(14) yes
C82 H821 . 0.950 no
C83 C84 . 1.379(12) yes
C83 H831 . 0.950 no
C84 C85 . 1.381(12) yes
C84 H841 . 0.950 no
C85 C86 . 1.382(14) yes
C85 C87 . 1.508(11) yes
C86 H861 . 0.950 no
C87 C88 . 1.390(12) yes
C88 C89 . 1.381(12) yes
C88 H881 . 0.950 no
C89 C90 . 1.404(12) yes
C89 C97 . 1.463(13) yes
C90 C91 . 1.367(12) yes
C90 H901 . 0.950 no
C91 C92 . 1.478(11) yes
C92 C94 . 1.390(12) yes
C92 C96 . 1.392(12) yes
C93 C94 . 1.377(13) yes
C93 H931 . 0.950 no
C94 H941 . 0.950 no
C95 C96 . 1.347(13) yes
C95 H951 . 0.950 no
C96 H961 . 0.950 no
C97 C98 . 1.382(14) yes
C97 C102 . 1.391(14) yes
C98 C99 . 1.392(15) yes
C98 H981 . 0.950 no
C99 C100 . 1.358(17) yes
C99 H991 . 0.950 no
C100 C101 . 1.372(18) yes
C101 C102 . 1.385(16) yes
C101 H1011 . 0.950 no
C102 H1021 . 0.950 no
C103 C104 . 1.499(5) yes
C103 H1031 . 0.950 no
C103 H1032 . 0.950 no
C104 C105 . 1.453(5) yes
C104 H1041 . 0.950 no
C104 H1042 . 0.950 no
C105 C106 . 1.501(5) yes
C105 H1051 . 0.950 no
C105 H1052 . 0.950 no
C106 C107 . 1.500(5) yes
C106 H1061 . 0.950 no
C106 H1062 . 0.950 no
C107 C108 . 1.499(5) yes
C107 H1071 . 0.950 no
C107 H1072 . 0.950 no
C108 H1081 . 0.950 no
C108 H1082 . 0.950 no
C108 H1083 . 0.950 no
O19 N24 . 1.27(3) yes
O20 N24 . 1.33(3) yes

loop_
_platon_squeeze_void_nr
_platon_squeeze_void_average_x
_platon_squeeze_void_average_y
_platon_squeeze_void_average_z
_platon_squeeze_void_volume
_platon_squeeze_void_count_electrons
_platon_squeeze_void_content
1 0.263 0.041 -0.109 132 36 ' '
2 0.000 0.501 -0.006 269 65 ' '
3 0.500 0.500 0.000 45 5 ' '
4 0.737 0.959 0.109 132 36 ' '
5 0.008 0.967 0.202 7 1 ' '
6 0.000 1.000 0.502 262 64 ' '
7 0.263 0.459 0.390 132 36 ' '
8 0.992 0.467 0.314 6 1 ' '
9 0.500 0.000 0.500 45 5 ' '
10 0.737 0.541 0.609 132 36 ' '
11 0.992 0.033 0.814 6 1 ' '
